data_7248191
loop_
_publ_author_name
'Rashid, Showkat'
'Husain, Ahmad'
'Bhat, Bilal A.'
'Mehta, Goverdhan'

_publ_section_title
;
 Incisive analysis of hydrogen-bonded supramolecular architectures in
 designer polycyclitols: observation of some interesting self-assembly
 patterns
;
_journal_issue 14
_journal_name_full CrystEngComm
_journal_page_first 1952
_journal_page_last 1961
_journal_paper_doi 10.1039/D4CE00010B
_journal_volume 26
_journal_year 2024
_chemical_formula_moiety 'C11 H12 O8'
_chemical_formula_sum 'C11 H12 O8'
_chemical_formula_weight 272.21
_space_group_crystal_system triclinic
_space_group_IT_number 2
_space_group_name_Hall '-P 1'
_space_group_name_H-M_alt 'P -1'
_atom_sites_solution_hydrogens mixed
_audit_block_doi 10.5517/ccdc.csd.cc21b19r
_audit_creation_method SHELXL-2014/7
_audit_update_record
;
2018-12-20 deposited with the CCDC.	2024-02-20 downloaded from the CCDC.
;
_cell_angle_alpha 98.614(6)
_cell_angle_beta 105.390(7)
_cell_angle_gamma 105.364(7)
_cell_formula_units_Z 2
_cell_length_a 7.1276(8)
_cell_length_b 7.5031(8)
_cell_length_c 11.3065(13)
_cell_measurement_reflns_used 4418
_cell_measurement_temperature 293(2)
_cell_measurement_theta_max 25.87
_cell_measurement_theta_min 3.08
_cell_volume 546.17(11)
_computing_structure_refinement 'SHELXL-2014/7 (Sheldrick, 2014)'
_diffrn_ambient_temperature 293(2)
_diffrn_measured_fraction_theta_full 0.947
_diffrn_measured_fraction_theta_max 0.944
_diffrn_measurement_device_type 'Bruker APEX-II CCD'
_diffrn_measurement_method '\f and \w scans'
_diffrn_radiation_type MoK\a
_diffrn_radiation_wavelength 0.71073
_diffrn_reflns_av_R_equivalents 0.0695
_diffrn_reflns_av_unetI/netI 0.0398
_diffrn_reflns_Laue_measured_fraction_full 0.947
_diffrn_reflns_Laue_measured_fraction_max 0.944
_diffrn_reflns_limit_h_max 8
_diffrn_reflns_limit_h_min -8
_diffrn_reflns_limit_k_max 9
_diffrn_reflns_limit_k_min -9
_diffrn_reflns_limit_l_max 13
_diffrn_reflns_limit_l_min -13
_diffrn_reflns_number 16328
_diffrn_reflns_point_group_measured_fraction_full 0.947
_diffrn_reflns_point_group_measured_fraction_max 0.944
_diffrn_reflns_theta_full 25.242
_diffrn_reflns_theta_max 25.678
_diffrn_reflns_theta_min 3.075
_exptl_absorpt_coefficient_mu 0.144
_exptl_absorpt_correction_T_max 0.9787
_exptl_absorpt_correction_T_min 0.9731
_exptl_absorpt_correction_type multi-scan
_exptl_absorpt_process_details sadabs
_exptl_crystal_colour colourless
_exptl_crystal_density_diffrn 1.655
_exptl_crystal_description block
_exptl_crystal_F_000 284
_exptl_crystal_size_max 0.190
_exptl_crystal_size_mid 0.180
_exptl_crystal_size_min 0.150
_refine_diff_density_max 0.953
_refine_diff_density_min -0.286
_refine_diff_density_rms 0.091
_refine_ls_extinction_method none
_refine_ls_goodness_of_fit_ref 1.128
_refine_ls_hydrogen_treatment mixed
_refine_ls_matrix_type full
_refine_ls_number_parameters 178
_refine_ls_number_reflns 1964
_refine_ls_number_restraints 0
_refine_ls_restrained_S_all 1.128
_refine_ls_R_factor_all 0.1111
_refine_ls_R_factor_gt 0.0797
_refine_ls_shift/su_max 0.000
_refine_ls_shift/su_mean 0.000
_refine_ls_structure_factor_coef Fsqd
_refine_ls_weighting_details 'w=1/[\s^2^(Fo^2^)+(0.1000P)^2^+1.2614P] where P=(Fo^2^+2Fc^2^)/3'
_refine_ls_weighting_scheme calc
_refine_ls_wR_factor_gt 0.2047
_refine_ls_wR_factor_ref 0.2305
_reflns_Friedel_coverage 0.000
_reflns_number_gt 1451
_reflns_number_total 1964
_reflns_threshold_expression 'I > 2\s(I)'
_cod_data_source_file d4ce00010b2.cif
_cod_data_source_block shelx_CCDC1
_cod_depositor_comments 'Adding full bibliography for 7248187--7248191.cif.'
_cod_original_cell_volume 546.16(11)
_cod_database_code 7248191
_shelx_shelxl_version_number 2014/7
_shelx_space_group_comment
;
The symmetry employed for this shelxl refinement is uniquely defined
by the following loop, which should always be used as a source of
symmetry information in preference to the above space-group names.
They are only intended as comments.
;
_shelx_estimated_absorpt_t_min 0.973
_shelx_estimated_absorpt_t_max 0.979

loop_
_space_group_symop_operation_xyz
'x, y, z'
'-x, -y, -z'

loop_
_atom_site_label
_atom_site_type_symbol
_atom_site_fract_x
_atom_site_fract_y
_atom_site_fract_z
_atom_site_U_iso_or_equiv
_atom_site_adp_type
_atom_site_occupancy
_atom_site_site_symmetry_order
_atom_site_calc_flag
_atom_site_refinement_flags_posn
_atom_site_refinement_flags_adp
_atom_site_refinement_flags_occupancy
_atom_site_disorder_assembly
_atom_site_disorder_group
O001 O 0.4298(5) 0.4266(4) 0.1497(3) 0.0353(8) Uani 1 1 d . . . . .
O002 O 0.2984(5) 0.6403(4) 0.2208(3) 0.0354(8) Uani 1 1 d . . . . .
O003 O 0.7396(5) 0.3553(4) 0.3415(3) 0.0405(9) Uani 1 1 d . . . . .
H003 H 0.6498 0.2623 0.2910 0.061 Uiso 1 1 calc R U . . .
O004 O 0.4567(6) 1.0123(4) 0.1795(3) 0.0421(9) Uani 1 1 d . . . . .
H004 H 0.3838 1.0184 0.1116 0.063 Uiso 1 1 calc R U . . .
O005 O 0.7696(6) 1.0305(6) 0.0654(3) 0.0545(11) Uani 1 1 d . . . . .
H005 H 0.8783 1.1172 0.0845 0.082 Uiso 1 1 calc R U . . .
O006 O 0.0889(6) 0.3503(5) 0.1135(4) 0.0577(11) Uani 1 1 d . . . . .
O007 O 0.5108(6) 0.7699(5) 0.4775(3) 0.0514(10) Uani 1 1 d . . . . .
O008 O 1.0027(6) 0.7291(6) 0.4614(4) 0.0570(11) Uani 1 1 d . . . . .
H008 H 1.110(11) 0.703(11) 0.534(7) 0.085 Uiso 1 1 d . U . . .
C009 C 0.5168(6) 0.7429(6) 0.2559(4) 0.0247(9) Uani 1 1 d . . . . .
C00A C 0.6089(6) 0.5802(6) 0.2404(4) 0.0264(9) Uani 1 1 d . . . . .
C00B C 0.5427(7) 0.8630(6) 0.1595(4) 0.0291(10) Uani 1 1 d . . . . .
H00B H 0.4658 0.7818 0.0746 0.035 Uiso 1 1 calc R U . . .
C00C C 0.5865(7) 0.8640(6) 0.3885(4) 0.0330(10) Uani 1 1 d . . . . .
H00C H 0.5917 0.9972 0.3961 0.040 Uiso 1 1 calc R U . . .
C00D C 0.6577(7) 0.5060(6) 0.3608(4) 0.0307(10) Uani 1 1 d . . . . .
H00D H 0.5292 0.4563 0.3788 0.037 Uiso 1 1 calc R U . . .
C00E C 0.7665(7) 0.9414(7) 0.1681(4) 0.0360(11) Uani 1 1 d . . . . .
H00E H 0.8427 1.0360 0.2482 0.043 Uiso 1 1 calc R U . . .
C00F C 0.2595(8) 0.4640(7) 0.1580(5) 0.0372(11) Uani 1 1 d . . . . .
C00G C 0.7825(7) 0.6209(7) 0.1888(4) 0.0346(11) Uani 1 1 d . . . . .
H00G H 0.8427 0.5270 0.1757 0.041 Uiso 1 1 calc R U . . .
C00H C 0.8074(7) 0.6623(7) 0.4748(4) 0.0367(11) Uani 1 1 d . . . . .
H00H H 0.8212 0.6105 0.5501 0.044 Uiso 1 1 calc R U . . .
C00I C 0.8555(7) 0.7845(7) 0.1606(4) 0.0397(12) Uani 1 1 d . . . . .
H00I H 0.9708 0.8023 0.1343 0.048 Uiso 1 1 calc R U . . .
C00J C 0.7266(8) 0.8238(7) 0.4929(4) 0.0394(11) Uani 1 1 d . . . . .
H00J H 0.8150 0.9335 0.5623 0.047 Uiso 1 1 calc R U . . .

loop_
_atom_site_aniso_label
_atom_site_aniso_U_11
_atom_site_aniso_U_22
_atom_site_aniso_U_33
_atom_site_aniso_U_23
_atom_site_aniso_U_13
_atom_site_aniso_U_12
O001 0.0317(19) 0.0199(16) 0.0460(18) -0.0001(13) 0.0041(14) 0.0076(14)
O002 0.0197(17) 0.0270(17) 0.0578(19) 0.0051(15) 0.0128(14) 0.0073(14)
O003 0.039(2) 0.0256(17) 0.057(2) 0.0125(15) 0.0062(16) 0.0186(16)
O004 0.047(2) 0.0246(17) 0.0510(19) 0.0093(14) 0.0019(16) 0.0189(16)
O005 0.042(2) 0.048(2) 0.055(2) 0.0281(18) 0.0002(17) -0.0094(18)
O006 0.033(2) 0.040(2) 0.083(3) 0.0046(19) 0.018(2) -0.0093(18)
O007 0.069(3) 0.044(2) 0.057(2) 0.0180(17) 0.034(2) 0.026(2)
O008 0.043(2) 0.049(2) 0.070(2) 0.020(2) 0.004(2) 0.012(2)
C009 0.019(2) 0.018(2) 0.039(2) 0.0086(17) 0.0108(18) 0.0063(17)
C00A 0.022(2) 0.020(2) 0.035(2) 0.0022(17) 0.0066(17) 0.0070(18)
C00B 0.026(2) 0.020(2) 0.035(2) 0.0058(17) 0.0037(18) 0.0045(19)
C00C 0.040(3) 0.025(2) 0.039(2) 0.0076(19) 0.017(2) 0.015(2)
C00D 0.028(2) 0.023(2) 0.044(2) 0.0125(19) 0.011(2) 0.0107(19)
C00E 0.031(3) 0.031(2) 0.038(2) 0.014(2) 0.003(2) 0.002(2)
C00F 0.032(3) 0.028(2) 0.049(3) 0.011(2) 0.012(2) 0.005(2)
C00G 0.032(3) 0.040(3) 0.040(2) 0.011(2) 0.016(2) 0.021(2)
C00H 0.037(3) 0.035(3) 0.038(2) 0.012(2) 0.008(2) 0.012(2)
C00I 0.028(3) 0.052(3) 0.041(2) 0.017(2) 0.012(2) 0.009(2)
C00J 0.046(3) 0.032(3) 0.035(2) 0.002(2) 0.007(2) 0.013(2)

loop_
_atom_type_symbol
_atom_type_description
_atom_type_scat_dispersion_real
_atom_type_scat_dispersion_imag
_atom_type_scat_source
C C 0.0033 0.0016 'International Tables Vol C Tables 4.2.6.8 and 6.1.1.4'
H H 0.0000 0.0000 'International Tables Vol C Tables 4.2.6.8 and 6.1.1.4'
O O 0.0106 0.0060 'International Tables Vol C Tables 4.2.6.8 and 6.1.1.4'

loop_
_citation_id
_citation_doi
_citation_year
1 10.1002/chem.202003367 2020

loop_
_geom_angle_atom_site_label_1
_geom_angle_atom_site_label_2
_geom_angle_atom_site_label_3
_geom_angle
_geom_angle_site_symmetry_1
_geom_angle_site_symmetry_3
_geom_angle_publ_flag
C00F O001 C00A 108.1(3) . . ?
C00F O002 C009 109.6(3) . . ?
C00D O003 H003 109.5 . . ?
C00B O004 H004 109.5 . . ?
C00E O005 H005 109.5 . . ?
C00J O007 C00C 60.6(3) . . ?
C00H O008 H008 109(4) . . ?
O002 C009 C00C 108.3(3) . . ?
O002 C009 C00B 106.7(3) . . ?
C00C C009 C00B 112.1(3) . . ?
O002 C009 C00A 102.3(3) . . ?
C00C C009 C00A 115.0(3) . . ?
C00B C009 C00A 111.5(3) . . ?
O001 C00A C00G 110.5(3) . . ?
O001 C00A C00D 104.7(3) . . ?
C00G C00A C00D 112.8(3) . . ?
O001 C00A C009 101.1(3) . . ?
C00G C00A C009 114.5(3) . . ?
C00D C00A C009 112.1(3) . . ?
O004 C00B C00E 111.4(4) . . ?
O004 C00B C009 108.8(3) . . ?
C00E C00B C009 111.4(3) . . ?
O004 C00B H00B 108.4 . . ?
C00E C00B H00B 108.4 . . ?
C009 C00B H00B 108.4 . . ?
O007 C00C C00J 59.3(3) . . ?
O007 C00C C009 115.1(4) . . ?
C00J C00C C009 121.4(4) . . ?
O007 C00C H00C 116.2 . . ?
C00J C00C H00C 116.2 . . ?
C009 C00C H00C 116.2 . . ?
O003 C00D C00H 109.6(3) . . ?
O003 C00D C00A 110.1(3) . . ?
C00H C00D C00A 112.2(3) . . ?
O003 C00D H00D 108.3 . . ?
C00H C00D H00D 108.3 . . ?
C00A C00D H00D 108.3 . . ?
O005 C00E C00I 111.7(4) . . ?
O005 C00E C00B 106.5(3) . . ?
C00I C00E C00B 109.6(4) . . ?
O005 C00E H00E 109.7 . . ?
C00I C00E H00E 109.7 . . ?
C00B C00E H00E 109.7 . . ?
O006 C00F O002 123.4(4) . . ?
O006 C00F O001 124.1(4) . . ?
O002 C00F O001 112.6(4) . . ?
C00I C00G C00A 123.0(4) . . ?
C00I C00G H00G 118.5 . . ?
C00A C00G H00G 118.5 . . ?
O008 C00H C00J 109.1(4) . . ?
O008 C00H C00D 111.8(4) . . ?
C00J C00H C00D 110.0(4) . . ?
O008 C00H H00H 108.6 . . ?
C00J C00H H00H 108.6 . . ?
C00D C00H H00H 108.6 . . ?
C00G C00I C00E 124.5(4) . . ?
C00G C00I H00I 117.8 . . ?
C00E C00I H00I 117.8 . . ?
O007 C00J C00C 60.1(3) . . ?
O007 C00J C00H 114.8(4) . . ?
C00C C00J C00H 122.0(4) . . ?
O007 C00J H00J 116.0 . . ?
C00C C00J H00J 116.0 . . ?
C00H C00J H00J 116.0 . . ?

loop_
_geom_bond_atom_site_label_1
_geom_bond_atom_site_label_2
_geom_bond_distance
_geom_bond_site_symmetry_2
_geom_bond_publ_flag
O001 C00F 1.340(6) . ?
O001 C00A 1.477(5) . ?
O002 C00F 1.323(6) . ?
O002 C009 1.456(5) . ?
O003 C00D 1.418(5) . ?
O003 H003 0.8200 . ?
O004 C00B 1.429(5) . ?
O004 H004 0.8200 . ?
O005 C00E 1.426(5) . ?
O005 H005 0.8200 . ?
O006 C00F 1.207(6) . ?
O007 C00J 1.437(6) . ?
O007 C00C 1.450(5) . ?
O008 C00H 1.407(6) . ?
O008 H008 1.05(8) . ?
C009 C00C 1.509(6) . ?
C009 C00B 1.532(5) . ?
C009 C00A 1.540(5) . ?
C00A C00G 1.484(6) . ?
C00A C00D 1.536(6) . ?
C00B C00E 1.517(6) . ?
C00B H00B 0.9800 . ?
C00C C00J 1.457(6) . ?
C00C H00C 0.9800 . ?
C00D C00H 1.527(7) . ?
C00D H00D 0.9800 . ?
C00E C00I 1.481(7) . ?
C00E H00E 0.9800 . ?
C00G C00I 1.321(7) . ?
C00G H00G 0.9300 . ?
C00H C00J 1.483(6) . ?
C00H H00H 0.9800 . ?
C00I H00I 0.9300 . ?
C00J H00J 0.9800 . ?
